data_4107777
loop_
_publ_author_name
'Ying Yu'
'Azwana R. Sadique'
'Jeremy M. Smith'
'Thomas R. Dugan'
'Ryan E. Cowley'
'William W. Brennessel'
'Christine J. Flaschenriem'
'Eckhard Bill'
'Thomas R. Cundari'
'Patrick L. Holland'

_publ_section_title
;
 The Reactivity Patterns of Low-Coordinate Iron-Hydride Complexes
;
_journal_name_full 'Journal of the American Chemical Society'
_journal_page_first 6624
_journal_page_last 6638
_journal_paper_doi 10.1021/ja710669w
_journal_volume 130
_journal_year 2008
_chemical_formula_moiety 'C70 H106 Fe2 N10, C7 H8'
_chemical_formula_sum 'C77 H114 Fe2 N10'
_chemical_formula_weight 1291.48
_chemical_name_common holas11
_chemical_name_systematic
;
 ?
;
_space_group_IT_number 2
_symmetry_cell_setting triclinic
_symmetry_space_group_name_Hall '-P 1'
_symmetry_space_group_name_H-M 'P -1'
_atom_sites_solution_hydrogens geom
_atom_sites_solution_primary direct
_atom_sites_solution_secondary difmap
_audit_creation_method SHELXL-97
_cell_angle_alpha 81.198(1)
_cell_angle_beta 81.269(1)
_cell_angle_gamma 81.809(1)
_cell_formula_units_Z 1
_cell_length_a 10.1455(8)
_cell_length_b 13.0167(13)
_cell_length_c 14.7129(8)
_cell_measurement_reflns_used 8535
_cell_measurement_temperature 100.0(1)
_cell_measurement_theta_max 30.77
_cell_measurement_theta_min 2.22
_cell_volume 1883.7(3)
_computing_cell_refinement 'SAINT (Bruker, 2003)'
_computing_data_collection 'APEX2 (Bruker, 2004)'
_computing_data_reduction 'SAINT (Bruker, 2003)'
_computing_molecular_graphics 'SHELXTL (Bruker, 2000)'
_computing_publication_material 'SHELXTL (Bruker, 2000)'
_computing_structure_refinement 'SHELXL-97 (Sheldrick, 1997)'
_computing_structure_solution 'SHELXS-97 (Sheldrick, 1997)'
_diffrn_ambient_temperature 100.0(1)
_diffrn_measured_fraction_theta_full 0.995
_diffrn_measured_fraction_theta_max 0.995
_diffrn_measurement_device_type 'Bruker SMART APEX II CCD Platform'
_diffrn_measurement_method 'area detector, \w scans per \f'
_diffrn_radiation_monochromator graphite
_diffrn_radiation_source 'fine-focus sealed tube'
_diffrn_radiation_type MoK\a
_diffrn_radiation_wavelength 0.71073
_diffrn_reflns_av_R_equivalents 0.0177
_diffrn_reflns_av_sigmaI/netI 0.0196
_diffrn_reflns_limit_h_max 14
_diffrn_reflns_limit_h_min -14
_diffrn_reflns_limit_k_max 18
_diffrn_reflns_limit_k_min -18
_diffrn_reflns_limit_l_max 20
_diffrn_reflns_limit_l_min -20
_diffrn_reflns_number 28809
_diffrn_reflns_theta_full 29.57
_diffrn_reflns_theta_max 29.57
_diffrn_reflns_theta_min 1.59
_exptl_absorpt_coefficient_mu 0.432
_exptl_absorpt_correction_T_max 0.8706
_exptl_absorpt_correction_T_min 0.8294
_exptl_absorpt_correction_type multi-scan
_exptl_absorpt_process_details 'SADABS (Blessing, 1995)'
_exptl_crystal_colour orange
_exptl_crystal_density_diffrn 1.138
_exptl_crystal_description block
_exptl_crystal_F_000 698
_exptl_crystal_size_max 0.45
_exptl_crystal_size_mid 0.41
_exptl_crystal_size_min 0.33
_refine_diff_density_max 0.512
_refine_diff_density_min -0.418
_refine_diff_density_rms 0.054
_refine_ls_extinction_method none
_refine_ls_goodness_of_fit_ref 1.067
_refine_ls_hydrogen_treatment constr
_refine_ls_matrix_type full
_refine_ls_number_parameters 396
_refine_ls_number_reflns 10511
_refine_ls_number_restraints 4
_refine_ls_restrained_S_all 1.067
_refine_ls_R_factor_all 0.0416
_refine_ls_R_factor_gt 0.0385
_refine_ls_shift/su_max 0.002
_refine_ls_shift/su_mean 0.000
_refine_ls_structure_factor_coef Fsqd
_refine_ls_weighting_details 'calc w=1/[\s^2^(Fo^2^)+(0.0550P)^2^+0.6767P] where P=(Fo^2^+2Fc^2^)/3'
_refine_ls_weighting_scheme calc
_refine_ls_wR_factor_gt 0.1026
_refine_ls_wR_factor_ref 0.1042
_reflns_number_gt 9401
_reflns_number_total 10511
_reflns_threshold_expression >2sigma(I)
_cod_data_source_file ja710669w-file004_06.cif
_cod_data_source_block 7b
_cod_database_code 4107777

loop_
_symmetry_equiv_pos_as_xyz
'x, y, z'
'-x, -y, -z'

loop_
_atom_site_label
_atom_site_type_symbol
_atom_site_fract_x
_atom_site_fract_y
_atom_site_fract_z
_atom_site_U_iso_or_equiv
_atom_site_adp_type
_atom_site_occupancy
_atom_site_symmetry_multiplicity
_atom_site_calc_flag
_atom_site_refinement_flags
_atom_site_disorder_assembly
_atom_site_disorder_group
Fe1 Fe 0.185122(15) 0.462989(13) 0.867190(11) 0.01826(6) Uani 1 1 d . . .
N15 N 0.18015(11) 0.45669(13) 1.00846(8) 0.0373(3) Uani 1 1 d . . .
N25 N 0.09539(10) 0.47438(10) 1.06910(7) 0.0263(2) Uani 1 1 d . . .
N35 N 0.01410(11) 0.49080(10) 1.13287(7) 0.0276(2) Uani 1 1 d . . .
N11 N 0.26005(10) 0.33077(8) 0.81612(7) 0.02101(19) Uani 1 1 d . . .
N21 N 0.32026(10) 0.55139(9) 0.79543(7) 0.0221(2) Uani 1 1 d . . .
C11 C 0.16114(11) 0.25961(10) 0.82460(9) 0.0226(2) Uani 1 1 d . . .
C21 C 0.08980(13) 0.26012(11) 0.74963(9) 0.0264(2) Uani 1 1 d . . .
C31 C -0.01297(14) 0.19655(11) 0.76090(11) 0.0311(3) Uani 1 1 d . . .
H31 H -0.0617 0.1964 0.7106 0.037 Uiso 1 1 calc R . .
C41 C -0.04501(14) 0.13399(11) 0.84352(12) 0.0346(3) Uani 1 1 d . . .
H41 H -0.1143 0.0904 0.8497 0.042 Uiso 1 1 calc R . .
C51 C 0.02412(14) 0.13497(11) 0.91737(11) 0.0324(3) Uani 1 1 d . . .
H51 H 0.0009 0.0922 0.9744 0.039 Uiso 1 1 calc R . .
C61 C 0.12740(13) 0.19746(10) 0.91000(9) 0.0262(2) Uani 1 1 d . . .
C71 C 0.11922(15) 0.32751(14) 0.65702(10) 0.0361(3) Uani 1 1 d . . .
H71 H 0.2007 0.3620 0.6585 0.043 Uiso 1 1 calc R . .
C81 C 0.14802(18) 0.26243(19) 0.57541(12) 0.0511(5) Uani 1 1 d . . .
H81A H 0.1711 0.3082 0.5175 0.077 Uiso 1 1 calc R . .
H81B H 0.0680 0.2300 0.5713 0.077 Uiso 1 1 calc R . .
H81C H 0.2233 0.2077 0.5856 0.077 Uiso 1 1 calc R . .
C91 C 0.00223(19) 0.41296(15) 0.64199(12) 0.0443(4) Uani 1 1 d . . .
H91A H 0.0247 0.4588 0.5840 0.067 Uiso 1 1 calc R . .
H91B H -0.0150 0.4542 0.6939 0.067 Uiso 1 1 calc R . .
H91C H -0.0782 0.3808 0.6384 0.067 Uiso 1 1 calc R . .
C101 C 0.20011(14) 0.19509(13) 0.99350(10) 0.0328(3) Uani 1 1 d . . .
H101 H 0.2627 0.2499 0.9784 0.039 Uiso 1 1 calc R . .
C111 C 0.10029(18) 0.22018(17) 1.07925(12) 0.0477(4) Uani 1 1 d . . .
H11A H 0.1497 0.2333 1.1278 0.072 Uiso 1 1 calc R . .
H11B H 0.0495 0.1607 1.1024 0.072 Uiso 1 1 calc R . .
H11C H 0.0381 0.2826 1.0622 0.072 Uiso 1 1 calc R . .
C121 C 0.28320(18) 0.08867(15) 1.01755(12) 0.0460(4) Uani 1 1 d . . .
H12A H 0.3232 0.0891 1.0741 0.069 Uiso 1 1 calc R . .
H12B H 0.3546 0.0760 0.9662 0.069 Uiso 1 1 calc R . .
H12C H 0.2247 0.0331 1.0277 0.069 Uiso 1 1 calc R . .
C12 C 0.27846(13) 0.66184(10) 0.79397(9) 0.0259(3) Uani 1 1 d . A .
C22 C 0.19944(17) 0.71449(11) 0.72664(9) 0.0335(3) Uani 1 1 d . . .
C32 C 0.1655(2) 0.82253(13) 0.72308(11) 0.0502(5) Uani 1 1 d . . .
H32 H 0.1151 0.8592 0.6761 0.060 Uiso 1 1 calc R . .
C42 C 0.2030(2) 0.87744(14) 0.78575(14) 0.0535(5) Uani 1 1 d . . .
H42 H 0.1825 0.9515 0.7804 0.064 Uiso 1 1 calc R . .
C52 C 0.27061(17) 0.82374(15) 0.85622(14) 0.0485(5) Uani 1 1 d . A .
H52 H 0.2924 0.8614 0.9012 0.058 Uiso 1 1 calc R . .
C62 C 0.30840(14) 0.71510(13) 0.86379(12) 0.0372(3) Uani 1 1 d D . .
C72 C 0.1483(2) 0.65801(12) 0.65814(10) 0.0413(4) Uani 1 1 d . . .
H72 H 0.1641 0.5811 0.6795 0.050 Uiso 1 1 calc R . .
C82 C 0.2232(2) 0.6783(2) 0.56015(13) 0.0745(8) Uani 1 1 d . . .
H82A H 0.1871 0.6404 0.5187 0.112 Uiso 1 1 calc R . .
H82B H 0.3190 0.6539 0.5609 0.112 Uiso 1 1 calc R . .
H82C H 0.2114 0.7535 0.5380 0.112 Uiso 1 1 calc R . .
C92 C -0.0015(2) 0.68744(14) 0.65615(11) 0.0457(4) Uani 1 1 d . . .
H92A H -0.0327 0.6453 0.6157 0.068 Uiso 1 1 calc R . .
H92B H -0.0195 0.7619 0.6323 0.068 Uiso 1 1 calc R . .
H92C H -0.0491 0.6741 0.7191 0.068 Uiso 1 1 calc R . .
C102 C 0.3645(7) 0.6580(9) 0.9505(4) 0.0518(12) Uani 0.545(5) 1 d PD A 1
H102 H 0.3771 0.5824 0.9416 0.062 Uiso 0.545(5) 1 calc PR A 1
C112 C 0.2705(7) 0.6625(5) 1.0441(4) 0.0384(10) Uani 0.545(5) 1 d PD A 1
H11D H 0.2595 0.7336 1.0607 0.058 Uiso 0.545(5) 1 calc PR A 1
H11E H 0.3101 0.6132 1.0928 0.058 Uiso 0.545(5) 1 calc PR A 1
H11F H 0.1826 0.6435 1.0378 0.058 Uiso 0.545(5) 1 calc PR A 1
C122 C 0.5062(4) 0.6796(4) 0.9680(4) 0.0496(10) Uani 0.545(5) 1 d PD A 1
H12D H 0.5035 0.7538 0.9741 0.074 Uiso 0.545(5) 1 calc PR A 1
H12E H 0.5734 0.6619 0.9157 0.074 Uiso 0.545(5) 1 calc PR A 1
H12F H 0.5303 0.6366 1.0252 0.074 Uiso 0.545(5) 1 calc PR A 1
C10' C 0.3916(9) 0.6630(11) 0.9396(6) 0.0518(12) Uani 0.455(5) 1 d PD A 5
H10' H 0.4178 0.5862 0.9385 0.062 Uiso 0.455(5) 1 calc PR A 5
C11' C 0.2976(8) 0.6897(6) 1.0266(5) 0.0384(10) Uani 0.455(5) 1 d PD A 5
H11G H 0.2861 0.7656 1.0275 0.058 Uiso 0.455(5) 1 calc PR A 5
H11H H 0.3364 0.6543 1.0819 0.058 Uiso 0.455(5) 1 calc PR A 5
H11I H 0.2101 0.6663 1.0263 0.058 Uiso 0.455(5) 1 calc PR A 5
C12' C 0.5133(5) 0.7263(5) 0.9296(4) 0.0496(10) Uani 0.455(5) 1 d PD A 5
H12G H 0.5635 0.7251 0.8673 0.074 Uiso 0.455(5) 1 calc PR A 5
H12H H 0.5723 0.6948 0.9760 0.074 Uiso 0.455(5) 1 calc PR A 5
H12I H 0.4808 0.7989 0.9393 0.074 Uiso 0.455(5) 1 calc PR A 5
C13 C 0.38094(15) 0.11811(12) 0.75480(11) 0.0337(3) Uani 1 1 d . . .
H13A H 0.3409 0.1046 0.8198 0.051 Uiso 1 1 calc R . .
H13B H 0.4410 0.0561 0.7379 0.051 Uiso 1 1 calc R . .
H13C H 0.3096 0.1337 0.7149 0.051 Uiso 1 1 calc R . .
C23 C 0.57819(15) 0.17789(14) 0.80043(12) 0.0389(3) Uani 1 1 d . . .
H23A H 0.6378 0.2328 0.7897 0.058 Uiso 1 1 calc R . .
H23B H 0.6288 0.1126 0.7822 0.058 Uiso 1 1 calc R . .
H23C H 0.5422 0.1667 0.8664 0.058 Uiso 1 1 calc R . .
C33 C 0.51894(15) 0.22933(13) 0.63832(10) 0.0352(3) Uani 1 1 d . . .
H33A H 0.5862 0.2784 0.6290 0.053 Uiso 1 1 calc R . .
H33B H 0.4462 0.2583 0.6015 0.053 Uiso 1 1 calc R . .
H33C H 0.5611 0.1624 0.6186 0.053 Uiso 1 1 calc R . .
C43 C 0.46118(13) 0.21184(11) 0.74212(9) 0.0270(3) Uani 1 1 d . . .
C53 C 0.38559(11) 0.31722(10) 0.77227(8) 0.0227(2) Uani 1 1 d . . .
C63 C 0.46468(12) 0.40028(11) 0.75047(9) 0.0261(3) Uani 1 1 d . . .
H63 H 0.5566 0.3783 0.7307 0.031 Uiso 1 1 calc R . .
C73 C 0.43617(12) 0.50918(11) 0.75182(9) 0.0270(3) Uani 1 1 d . . .
C83 C 0.55451(15) 0.56974(14) 0.69971(13) 0.0442(4) Uani 1 1 d . . .
C93 C 0.5298(2) 0.69032(17) 0.68406(19) 0.0754(9) Uani 1 1 d . . .
H93A H 0.5129 0.7169 0.7441 0.113 Uiso 1 1 calc R . .
H93B H 0.4516 0.7129 0.6509 0.113 Uiso 1 1 calc R . .
H93C H 0.6091 0.7179 0.6472 0.113 Uiso 1 1 calc R . .
C103 C 0.67440(17) 0.5366(2) 0.75573(17) 0.0703(8) Uani 1 1 d . . .
H10A H 0.7027 0.4614 0.7564 0.105 Uiso 1 1 calc R . .
H10B H 0.6472 0.5521 0.8195 0.105 Uiso 1 1 calc R . .
H10C H 0.7493 0.5755 0.7268 0.105 Uiso 1 1 calc R . .
C113 C 0.59512(18) 0.53709(14) 0.60172(12) 0.0458(4) Uani 1 1 d . . .
H11J H 0.6267 0.4620 0.6070 0.069 Uiso 1 1 calc R . .
H11K H 0.6672 0.5765 0.5684 0.069 Uiso 1 1 calc R . .
H11L H 0.5172 0.5521 0.5677 0.069 Uiso 1 1 calc R . .

loop_
_atom_site_aniso_label
_atom_site_aniso_U_11
_atom_site_aniso_U_22
_atom_site_aniso_U_33
_atom_site_aniso_U_23
_atom_site_aniso_U_13
_atom_site_aniso_U_12
Fe1 0.01179(8) 0.02750(9) 0.01527(8) -0.00698(6) 0.00245(5) -0.00182(6)
N15 0.0180(5) 0.0749(9) 0.0191(5) -0.0164(5) -0.0013(4) 0.0035(5)
N25 0.0155(4) 0.0460(6) 0.0172(5) -0.0058(4) -0.0062(4) 0.0032(4)
N35 0.0169(5) 0.0466(7) 0.0173(4) -0.0065(4) -0.0003(4) 0.0032(4)
N11 0.0141(4) 0.0313(5) 0.0196(4) -0.0109(4) 0.0000(3) -0.0033(4)
N21 0.0148(4) 0.0321(5) 0.0214(5) -0.0119(4) 0.0023(4) -0.0058(4)
C11 0.0150(5) 0.0289(6) 0.0251(6) -0.0119(5) 0.0016(4) -0.0025(4)
C21 0.0201(5) 0.0348(7) 0.0272(6) -0.0122(5) -0.0015(4) -0.0059(5)
C31 0.0231(6) 0.0357(7) 0.0392(7) -0.0173(6) -0.0030(5) -0.0072(5)
C41 0.0262(6) 0.0278(6) 0.0520(9) -0.0139(6) 0.0012(6) -0.0081(5)
C51 0.0282(6) 0.0255(6) 0.0410(7) -0.0049(5) 0.0043(6) -0.0031(5)
C61 0.0201(5) 0.0280(6) 0.0293(6) -0.0088(5) 0.0015(5) 0.0008(4)
C71 0.0296(7) 0.0591(10) 0.0250(6) -0.0064(6) -0.0074(5) -0.0194(6)
C81 0.0386(9) 0.0919(15) 0.0283(7) -0.0197(8) -0.0053(6) -0.0136(9)
C91 0.0511(10) 0.0503(9) 0.0362(8) 0.0004(7) -0.0178(7) -0.0156(8)
C101 0.0266(6) 0.0441(8) 0.0254(6) -0.0053(5) -0.0003(5) 0.0007(6)
C111 0.0377(8) 0.0747(13) 0.0304(7) -0.0170(8) 0.0043(6) -0.0049(8)
C121 0.0404(9) 0.0556(10) 0.0338(8) 0.0050(7) -0.0023(6) 0.0075(7)
C12 0.0214(5) 0.0309(6) 0.0267(6) -0.0120(5) 0.0089(4) -0.0118(5)
C22 0.0515(9) 0.0265(6) 0.0194(6) -0.0017(5) 0.0078(5) -0.0090(6)
C32 0.0859(14) 0.0267(7) 0.0296(7) 0.0005(6) 0.0150(8) -0.0076(8)
C42 0.0746(13) 0.0296(8) 0.0517(10) -0.0134(7) 0.0265(10) -0.0193(8)
C52 0.0389(8) 0.0488(10) 0.0641(11) -0.0374(9) 0.0182(8) -0.0219(7)
C62 0.0194(6) 0.0505(9) 0.0484(9) -0.0319(7) 0.0055(6) -0.0102(6)
C72 0.0710(11) 0.0315(7) 0.0196(6) -0.0016(5) -0.0147(7) 0.0070(7)
C82 0.0625(13) 0.127(2) 0.0255(8) -0.0260(11) -0.0071(8) 0.0360(14)
C92 0.0640(11) 0.0448(9) 0.0264(7) -0.0010(6) -0.0022(7) -0.0088(8)
C102 0.013(3) 0.0865(17) 0.0707(19) -0.0620(16) -0.018(2) 0.014(2)
C112 0.047(3) 0.041(3) 0.031(2) -0.0142(19) -0.0152(18) 0.0016(16)
C122 0.0306(10) 0.060(3) 0.070(3) -0.0378(18) -0.0225(17) 0.0031(17)
C10' 0.013(3) 0.0865(17) 0.0707(19) -0.0620(16) -0.018(2) 0.014(2)
C11' 0.047(3) 0.041(3) 0.031(2) -0.0142(19) -0.0152(18) 0.0016(16)
C12' 0.0306(10) 0.060(3) 0.070(3) -0.0378(18) -0.0225(17) 0.0031(17)
C13 0.0290(7) 0.0352(7) 0.0376(7) -0.0180(6) 0.0039(6) -0.0004(5)
C23 0.0272(7) 0.0491(9) 0.0422(8) -0.0206(7) -0.0089(6) 0.0096(6)
C33 0.0327(7) 0.0450(8) 0.0290(7) -0.0212(6) 0.0084(5) -0.0040(6)
C43 0.0198(5) 0.0372(7) 0.0254(6) -0.0167(5) 0.0009(4) 0.0004(5)
C53 0.0153(5) 0.0348(6) 0.0200(5) -0.0139(5) -0.0005(4) -0.0012(4)
C63 0.0124(5) 0.0415(7) 0.0274(6) -0.0182(5) 0.0031(4) -0.0045(5)
C73 0.0147(5) 0.0421(7) 0.0282(6) -0.0192(5) 0.0049(4) -0.0099(5)
C83 0.0236(7) 0.0554(10) 0.0586(10) -0.0345(8) 0.0222(7) -0.0226(6)
C93 0.0566(12) 0.0594(12) 0.1116(19) -0.0523(13) 0.0597(13) -0.0432(10)
C103 0.0229(8) 0.120(2) 0.0839(15) -0.0596(15) 0.0125(8) -0.0337(10)
C113 0.0406(8) 0.0466(9) 0.0473(9) -0.0178(7) 0.0258(7) -0.0165(7)

loop_
_atom_type_symbol
_atom_type_description
_atom_type_scat_dispersion_real
_atom_type_scat_dispersion_imag
_atom_type_scat_source
C C 0.0033 0.0016 'International Tables Vol C Tables 4.2.6.8 and 6.1.1.4'
H H 0.0000 0.0000 'International Tables Vol C Tables 4.2.6.8 and 6.1.1.4'
N N 0.0061 0.0033 'International Tables Vol C Tables 4.2.6.8 and 6.1.1.4'
Fe Fe 0.3463 0.8444 'International Tables Vol C Tables 4.2.6.8 and 6.1.1.4'

loop_
_geom_angle_atom_site_label_1
_geom_angle_atom_site_label_2
_geom_angle_atom_site_label_3
_geom_angle
_geom_angle_site_symmetry_1
_geom_angle_site_symmetry_3
N11 Fe1 N21 97.10(4) . .
N11 Fe1 N35 117.33(5) . 2_567
N21 Fe1 N35 120.85(5) . 2_567
N11 Fe1 N15 115.25(5) . .
N21 Fe1 N15 112.41(5) . .
N35 Fe1 N15 95.17(4) 2_567 .
N25 N15 Fe1 134.02(9) . .
N15 N25 N35 177.05(12) . .
N25 N35 Fe1 127.85(9) . 2_567
C53 N11 C11 125.83(10) . .
C53 N11 Fe1 121.63(9) . .
C11 N11 Fe1 112.29(7) . .
C73 N21 C12 124.97(11) . .
C73 N21 Fe1 121.64(9) . .
C12 N21 Fe1 113.36(7) . .
C21 C11 C61 120.39(11) . .
C21 C11 N11 119.20(11) . .
C61 C11 N11 120.14(11) . .
C31 C21 C11 118.81(13) . .
C31 C21 C71 118.49(12) . .
C11 C21 C71 122.70(11) . .
C41 C31 C21 121.25(13) . .
C41 C31 H31 119.4 . .
C21 C31 H31 119.4 . .
C31 C41 C51 119.68(13) . .
C31 C41 H41 120.2 . .
C51 C41 H41 120.2 . .
C41 C51 C61 121.42(14) . .
C41 C51 H51 119.3 . .
C61 C51 H51 119.3 . .
C51 C61 C11 118.44(13) . .
C51 C61 C101 119.07(13) . .
C11 C61 C101 122.49(12) . .
C21 C71 C91 110.13(13) . .
C21 C71 C81 112.13(15) . .
C91 C71 C81 109.98(13) . .
C21 C71 H71 108.2 . .
C91 C71 H71 108.2 . .
C81 C71 H71 108.2 . .
C71 C81 H81A 109.5 . .
C71 C81 H81B 109.5 . .
H81A C81 H81B 109.5 . .
C71 C81 H81C 109.5 . .
H81A C81 H81C 109.5 . .
H81B C81 H81C 109.5 . .
C71 C91 H91A 109.5 . .
C71 C91 H91B 109.5 . .
H91A C91 H91B 109.5 . .
C71 C91 H91C 109.5 . .
H91A C91 H91C 109.5 . .
H91B C91 H91C 109.5 . .
C61 C101 C121 112.24(13) . .
C61 C101 C111 111.02(12) . .
C121 C101 C111 108.83(14) . .
C61 C101 H101 108.2 . .
C121 C101 H101 108.2 . .
C111 C101 H101 108.2 . .
C101 C111 H11A 109.5 . .
C101 C111 H11B 109.5 . .
H11A C111 H11B 109.5 . .
C101 C111 H11C 109.5 . .
H11A C111 H11C 109.5 . .
H11B C111 H11C 109.5 . .
C101 C121 H12A 109.5 . .
C101 C121 H12B 109.5 . .
H12A C121 H12B 109.5 . .
C101 C121 H12C 109.5 . .
H12A C121 H12C 109.5 . .
H12B C121 H12C 109.5 . .
C22 C12 C62 120.36(14) . .
C22 C12 N21 119.28(11) . .
C62 C12 N21 120.20(13) . .
C32 C22 C12 118.61(15) . .
C32 C22 C72 118.84(15) . .
C12 C22 C72 122.54(12) . .
C42 C32 C22 121.72(19) . .
C42 C32 H32 119.1 . .
C22 C32 H32 119.1 . .
C52 C42 C32 119.10(16) . .
C52 C42 H42 120.4 . .
C32 C42 H42 120.4 . .
C42 C52 C62 122.12(16) . .
C42 C52 H52 118.9 . .
C62 C52 H52 118.9 . .
C52 C62 C12 117.56(17) . .
C52 C62 C10' 118.7(6) . .
C12 C62 C10' 123.4(6) . .
C52 C62 C102 119.5(5) . .
C12 C62 C102 122.6(5) . .
C92 C72 C22 111.48(14) . .
C92 C72 C82 109.75(13) . .
C22 C72 C82 112.37(18) . .
C92 C72 H72 107.7 . .
C22 C72 H72 107.7 . .
C82 C72 H72 107.7 . .
C72 C82 H82A 109.5 . .
C72 C82 H82B 109.5 . .
H82A C82 H82B 109.5 . .
C72 C82 H82C 109.5 . .
H82A C82 H82C 109.5 . .
H82B C82 H82C 109.5 . .
C72 C92 H92A 109.5 . .
C72 C92 H92B 109.5 . .
H92A C92 H92B 109.5 . .
C72 C92 H92C 109.5 . .
H92A C92 H92C 109.5 . .
H92B C92 H92C 109.5 . .
C62 C102 C112 116.7(5) . .
C62 C102 C122 118.4(6) . .
C112 C102 C122 106.7(6) . .
C62 C102 H102 104.5 . .
C112 C102 H102 104.5 . .
C122 C102 H102 104.5 . .
C62 C10' C11' 101.2(7) . .
C62 C10' C12' 105.9(6) . .
C11' C10' C12' 107.5(9) . .
C62 C10' H10' 113.8 . .
C11' C10' H10' 113.8 . .
C12' C10' H10' 113.8 . .
C43 C13 H13A 109.5 . .
C43 C13 H13B 109.5 . .
H13A C13 H13B 109.5 . .
C43 C13 H13C 109.5 . .
H13A C13 H13C 109.5 . .
H13B C13 H13C 109.5 . .
C43 C23 H23A 109.5 . .
C43 C23 H23B 109.5 . .
H23A C23 H23B 109.5 . .
C43 C23 H23C 109.5 . .
H23A C23 H23C 109.5 . .
H23B C23 H23C 109.5 . .
C43 C33 H33A 109.5 . .
C43 C33 H33B 109.5 . .
H33A C33 H33B 109.5 . .
C43 C33 H33C 109.5 . .
H33A C33 H33C 109.5 . .
H33B C33 H33C 109.5 . .
C13 C43 C23 106.37(13) . .
C13 C43 C33 106.45(11) . .
C23 C43 C33 109.06(12) . .
C13 C43 C53 117.60(10) . .
C23 C43 C53 107.47(10) . .
C33 C43 C53 109.64(12) . .
N11 C53 C63 121.22(11) . .
N11 C53 C43 125.73(11) . .
C63 C53 C43 113.04(10) . .
C53 C63 C73 133.43(11) . .
C53 C63 H63 113.3 . .
C73 C63 H63 113.3 . .
N21 C73 C63 121.36(11) . .
N21 C73 C83 126.31(13) . .
C63 C73 C83 112.32(11) . .
C93 C83 C113 105.15(17) . .
C93 C83 C103 108.20(17) . .
C113 C83 C103 108.96(14) . .
C93 C83 C73 117.86(13) . .
C113 C83 C73 109.39(12) . .
C103 C83 C73 107.05(16) . .
C83 C93 H93A 109.5 . .
C83 C93 H93B 109.5 . .
H93A C93 H93B 109.5 . .
C83 C93 H93C 109.5 . .
H93A C93 H93C 109.5 . .
H93B C93 H93C 109.5 . .
C83 C103 H10A 109.5 . .
C83 C103 H10B 109.5 . .
H10A C103 H10B 109.5 . .
C83 C103 H10C 109.5 . .
H10A C103 H10C 109.5 . .
H10B C103 H10C 109.5 . .
C83 C113 H11J 109.5 . .
C83 C113 H11K 109.5 . .
H11J C113 H11K 109.5 . .
C83 C113 H11L 109.5 . .
H11J C113 H11L 109.5 . .
H11K C113 H11L 109.5 . .

loop_
_geom_bond_atom_site_label_1
_geom_bond_atom_site_label_2
_geom_bond_distance
_geom_bond_site_symmetry_2
Fe1 N11 1.9885(10) .
Fe1 N21 1.9892(10) .
Fe1 N35 2.0251(11) 2_567
Fe1 N15 2.0607(11) .
N15 N25 1.1670(15) .
N25 N35 1.1758(15) .
N35 Fe1 2.0251(11) 2_567
N11 C53 1.3382(15) .
N11 C11 1.4395(15) .
N21 C73 1.3383(15) .
N21 C12 1.4376(17) .
C11 C21 1.4068(17) .
C11 C61 1.4098(18) .
C21 C31 1.3967(18) .
C21 C71 1.517(2) .
C31 C41 1.378(2) .
C31 H31 0.9500 .
C41 C51 1.382(2) .
C41 H41 0.9500 .
C51 C61 1.3974(19) .
C51 H51 0.9500 .
C61 C101 1.5205(19) .
C71 C91 1.524(3) .
C71 C81 1.542(2) .
C71 H71 1.0000 .
C81 H81A 0.9800 .
C81 H81B 0.9800 .
C81 H81C 0.9800 .
C91 H91A 0.9800 .
C91 H91B 0.9800 .
C91 H91C 0.9800 .
C101 C121 1.537(2) .
C101 C111 1.539(2) .
C101 H101 1.0000 .
C111 H11A 0.9800 .
C111 H11B 0.9800 .
C111 H11C 0.9800 .
C121 H12A 0.9800 .
C121 H12B 0.9800 .
C121 H12C 0.9800 .
C12 C22 1.404(2) .
C12 C62 1.4145(18) .
C22 C32 1.394(2) .
C22 C72 1.523(2) .
C32 C42 1.375(3) .
C32 H32 0.9500 .
C42 C52 1.375(3) .
C42 H42 0.9500 .
C52 C62 1.403(3) .
C52 H52 0.9500 .
C62 C10' 1.519(4) .
C62 C102 1.521(4) .
C72 C92 1.517(3) .
C72 C82 1.527(3) .
C72 H72 1.0000 .
C82 H82A 0.9800 .
C82 H82B 0.9800 .
C82 H82C 0.9800 .
C92 H92A 0.9800 .
C92 H92B 0.9800 .
C92 H92C 0.9800 .
C102 C112 1.556(8) .
C102 C122 1.569(7) .
C102 H102 1.0000 .
C112 H11D 0.9800 .
C112 H11E 0.9800 .
C112 H11F 0.9800 .
C122 H12D 0.9800 .
C122 H12E 0.9800 .
C122 H12F 0.9800 .
C10' C11' 1.530(11) .
C10' C12' 1.557(11) .
C10' H10' 1.0000 .
C11' H11G 0.9800 .
C11' H11H 0.9800 .
C11' H11I 0.9800 .
C12' H12G 0.9800 .
C12' H12H 0.9800 .
C12' H12I 0.9800 .
C13 C43 1.534(2) .
C13 H13A 0.9800 .
C13 H13B 0.9800 .
C13 H13C 0.9800 .
C23 C43 1.5441(19) .
C23 H23A 0.9800 .
C23 H23B 0.9800 .
C23 H23C 0.9800 .
C33 C43 1.5452(19) .
C33 H33A 0.9800 .
C33 H33B 0.9800 .
C33 H33C 0.9800 .
C43 C53 1.5651(17) .
C53 C63 1.4067(18) .
C63 C73 1.408(2) .
C63 H63 0.9500 .
C73 C83 1.5672(19) .
C83 C93 1.541(3) .
C83 C113 1.545(2) .
C83 C103 1.546(3) .
C93 H93A 0.9800 .
C93 H93B 0.9800 .
C93 H93C 0.9800 .
C103 H10A 0.9800 .
C103 H10B 0.9800 .
C103 H10C 0.9800 .
C113 H11J 0.9800 .
C113 H11K 0.9800 .
C113 H11L 0.9800 .

loop_
_geom_torsion_atom_site_label_1
_geom_torsion_atom_site_label_2
_geom_torsion_atom_site_label_3
_geom_torsion_atom_site_label_4
_geom_torsion
_geom_torsion_site_symmetry_1
_geom_torsion_site_symmetry_4
N11 Fe1 N15 N25 -124.60(17) . .
N21 Fe1 N15 N25 125.38(17) . .
N35 Fe1 N15 N25 -1.07(19) 2_567 .
Fe1 N15 N25 N35 177(100) . .
N15 N25 N35 Fe1 -176(100) . 2_567
N21 Fe1 N11 C53 17.26(10) . .
N35 Fe1 N11 C53 147.50(9) 2_567 .
N15 Fe1 N11 C53 -101.65(10) . .
N21 Fe1 N11 C11 -157.35(8) . .
N35 Fe1 N11 C11 -27.11(10) 2_567 .
N15 Fe1 N11 C11 83.74(9) . .
N11 Fe1 N21 C73 -15.12(10) . .
N35 Fe1 N21 C73 -142.95(10) 2_567 .
N15 Fe1 N21 C73 105.96(10) . .
N11 Fe1 N21 C12 163.32(9) . .
N35 Fe1 N21 C12 35.49(10) 2_567 .
N15 Fe1 N21 C12 -75.60(10) . .
C53 N11 C11 C21 -79.96(16) . .
Fe1 N11 C11 C21 94.38(11) . .
C53 N11 C11 C61 106.03(14) . .
Fe1 N11 C11 C61 -79.63(12) . .
C61 C11 C21 C31 -1.22(19) . .
N11 C11 C21 C31 -175.22(11) . .
C61 C11 C21 C71 178.37(13) . .
N11 C11 C21 C71 4.37(19) . .
C11 C21 C31 C41 0.0(2) . .
C71 C21 C31 C41 -179.64(13) . .
C21 C31 C41 C51 1.0(2) . .
C31 C41 C51 C61 -0.7(2) . .
C41 C51 C61 C11 -0.6(2) . .
C41 C51 C61 C101 -179.85(13) . .
C21 C11 C61 C51 1.51(18) . .
N11 C11 C61 C51 175.45(11) . .
C21 C11 C61 C101 -179.23(12) . .
N11 C11 C61 C101 -5.29(18) . .
C31 C21 C71 C91 67.73(17) . .
C11 C21 C71 C91 -111.87(14) . .
C31 C21 C71 C81 -55.09(18) . .
C11 C21 C71 C81 125.32(14) . .
C51 C61 C101 C121 67.08(16) . .
C11 C61 C101 C121 -112.18(15) . .
C51 C61 C101 C111 -54.98(19) . .
C11 C61 C101 C111 125.76(15) . .
C73 N21 C12 C22 92.65(15) . .
Fe1 N21 C12 C22 -85.73(12) . .
C73 N21 C12 C62 -91.94(16) . .
Fe1 N21 C12 C62 89.68(12) . .
C62 C12 C22 C32 7.9(2) . .
N21 C12 C22 C32 -176.74(13) . .
C62 C12 C22 C72 -171.50(14) . .
N21 C12 C22 C72 3.9(2) . .
C12 C22 C32 C42 -2.5(3) . .
C72 C22 C32 C42 176.86(17) . .
C22 C32 C42 C52 -2.9(3) . .
C32 C42 C52 C62 3.1(3) . .
C42 C52 C62 C12 2.1(2) . .
C42 C52 C62 C10' 175.6(4) . .
C42 C52 C62 C102 -171.1(4) . .
C22 C12 C62 C52 -7.6(2) . .
N21 C12 C62 C52 177.04(12) . .
C22 C12 C62 C10' 179.2(5) . .
N21 C12 C62 C10' 3.8(5) . .
C22 C12 C62 C102 165.4(3) . .
N21 C12 C62 C102 -10.0(4) . .
C32 C22 C72 C92 -49.6(2) . .
C12 C22 C72 C92 129.79(15) . .
C32 C22 C72 C82 74.1(2) . .
C12 C22 C72 C82 -106.52(17) . .
C52 C62 C102 C112 61.2(8) . .
C12 C62 C102 C112 -111.7(7) . .
C52 C62 C102 C122 -68.4(8) . .
C12 C62 C102 C122 118.7(8) . .
C52 C62 C10' C11' 60.3(8) . .
C12 C62 C10' C11' -126.6(6) . .
C52 C62 C10' C12' -51.7(9) . .
C12 C62 C10' C12' 121.4(7) . .
C11 N11 C53 C63 166.09(12) . .
Fe1 N11 C53 C63 -7.76(16) . .
C11 N11 C53 C43 -15.40(19) . .
Fe1 N11 C53 C43 170.75(9) . .
C13 C43 C53 N11 6.52(19) . .
C23 C43 C53 N11 -113.35(14) . .
C33 C43 C53 N11 128.24(13) . .
C13 C43 C53 C63 -174.86(12) . .
C23 C43 C53 C63 65.27(15) . .
C33 C43 C53 C63 -53.15(14) . .
N11 C53 C63 C73 -11.7(2) . .
C43 C53 C63 C73 169.66(14) . .
C12 N21 C73 C63 -174.72(12) . .
Fe1 N21 C73 C63 3.53(17) . .
C12 N21 C73 C83 6.7(2) . .
Fe1 N21 C73 C83 -175.08(12) . .
C53 C63 C73 N21 14.1(2) . .
C53 C63 C73 C83 -167.11(15) . .
N21 C73 C83 C93 -9.5(3) . .
C63 C73 C83 C93 171.79(17) . .
N21 C73 C83 C113 -129.46(16) . .
C63 C73 C83 C113 51.83(19) . .
N21 C73 C83 C103 112.62(17) . .
C63 C73 C83 C103 -66.09(16) . .
